data_2108070
loop_
_publ_author_name
'Hathwar, Venkatesha R.'
'Stingaciu, Marian'
'Richter, Bo'
'Overgaard, Jacob'
'Iversen, Bo B.'

_publ_section_title
;
 Variable-temperature structural studies on valence tautomerism in cobalt
 bis(dioxolene) molecular complexes
;
_journal_issue 2
_journal_name_full 'Acta Crystallographica Section B'
_journal_page_first 304
_journal_page_last 312
_journal_paper_doi 10.1107/S2052520616019235
_journal_volume 73
_journal_year 2017
_chemical_formula_sum 'C38 H46 Br4 Co N2 O4'
_chemical_formula_weight 973.34
_chemical_name_systematic
;
 ?
;
_space_group_crystal_system triclinic
_space_group_IT_number 2
_space_group_name_Hall '-P 1'
_space_group_name_H-M_alt 'P -1'
_symmetry_space_group_name_Hall '-P 1'
_symmetry_space_group_name_H-M 'P -1'
_atom_sites_solution_hydrogens geom
_audit_creation_method SHELXL-2014
_cell_angle_alpha 86.394(4)
_cell_angle_beta 89.775(5)
_cell_angle_gamma 65.652(4)
_cell_formula_units_Z 1
_cell_length_a 9.0047(11)
_cell_length_b 10.2138(12)
_cell_length_c 11.6756(14)
_cell_measurement_reflns_used 18550
_cell_measurement_temperature 235(2)
_cell_measurement_theta_max 20.5
_cell_measurement_theta_min 1.37
_cell_volume 976.1(2)
_computing_structure_refinement 'SHELXL-2014 (Sheldrick, 2014)'
_diffrn_ambient_temperature 235(2)
_diffrn_measured_fraction_theta_full 0.964
_diffrn_measured_fraction_theta_max 0.961
_diffrn_measurement_device_type 'Bruker Kappa APEX II CCD detector'
_diffrn_measurement_method '\f and \w scans'
_diffrn_radiation_monochromator mirror
_diffrn_radiation_type AgK\a
_diffrn_radiation_wavelength 0.56085
_diffrn_reflns_av_R_equivalents 0.0493
_diffrn_reflns_limit_h_max 10
_diffrn_reflns_limit_h_min -11
_diffrn_reflns_limit_k_max 12
_diffrn_reflns_limit_k_min -12
_diffrn_reflns_limit_l_max 14
_diffrn_reflns_limit_l_min -14
_diffrn_reflns_number 18550
_diffrn_reflns_theta_full 19.665
_diffrn_reflns_theta_max 20.520
_diffrn_reflns_theta_min 1.379
_exptl_absorpt_coefficient_mu 2.446
_exptl_absorpt_correction_T_max 0.726
_exptl_absorpt_correction_T_min 0.640
_exptl_absorpt_correction_type multi-scan
_exptl_absorpt_process_details 'Bruker AXS, 2008'
_exptl_crystal_colour blue
_exptl_crystal_density_diffrn 1.656
_exptl_crystal_description block
_exptl_crystal_F_000 487
_exptl_crystal_size_max 0.200
_exptl_crystal_size_mid 0.170
_exptl_crystal_size_min 0.140
_refine_diff_density_max 1.262
_refine_diff_density_min -0.986
_refine_ls_extinction_method none
_refine_ls_goodness_of_fit_ref 1.135
_refine_ls_hydrogen_treatment constr
_refine_ls_matrix_type full
_refine_ls_number_parameters 229
_refine_ls_number_reflns 3840
_refine_ls_number_restraints 0
_refine_ls_restrained_S_all 1.135
_refine_ls_R_factor_all 0.0751
_refine_ls_R_factor_gt 0.0455
_refine_ls_shift/su_max 0.000
_refine_ls_shift/su_mean 0.000
_refine_ls_structure_factor_coef Fsqd
_refine_ls_weighting_details 'w=1/[\s^2^(Fo^2^)+(0.0840P)^2^+0.2837P] where P=(Fo^2^+2Fc^2^)/3'
_refine_ls_weighting_scheme calc
_refine_ls_wR_factor_gt 0.1182
_refine_ls_wR_factor_ref 0.1494
_reflns_number_gt 2784
_reflns_number_total 3840
_reflns_threshold_expression 'I > 2\s(I)'
_cod_data_source_file ps5056sup1.cif
_cod_data_source_block 1_235K
_cod_database_code 2108070
_shelx_space_group_comment
;
The symmetry employed for this shelxl refinement is uniquely defined
by the following loop, which should always be used as a source of
symmetry information in preference to the above space-group names.
They are only intended as comments.
;
_shelxl_version_number 201.4

loop_
_space_group_symop_operation_xyz
'x, y, z'
'-x, -y, -z'

loop_
_atom_site_type_symbol
_atom_site_label
_atom_site_fract_x
_atom_site_fract_y
_atom_site_fract_z
_atom_site_U_iso_or_equiv
_atom_site_adp_type
_atom_site_calc_flag
_atom_site_occupancy
C C1 0.9462(5) 0.6147(4) 0.7026(3) 0.0265(9) Uani d 1
C C2 0.8149(5) 0.5754(4) 0.6844(4) 0.0272(9) Uani d 1
C C3 0.6871(6) 0.6077(4) 0.7651(4) 0.0320(10) Uani d 1
C C4 0.7033(6) 0.6763(5) 0.8608(4) 0.0354(11) Uani d 1
H H4 0.6202 0.7005 0.9149 0.042 Uiso calc 1
C C5 0.8354(6) 0.7115(5) 0.8817(4) 0.0339(10) Uani d 1
C C6 0.9570(6) 0.6815(5) 0.8014(4) 0.0328(10) Uani d 1
H H6 1.0456 0.7057 0.8132 0.039 Uiso calc 1
C C7 0.5489(6) 0.5605(5) 0.7507(4) 0.0379(11) Uani d 1
C C8 0.4643(7) 0.6105(6) 0.6328(5) 0.0471(13) Uani d 1
H H8A 0.3680 0.5906 0.6306 0.071 Uiso calc 1
H H8B 0.5385 0.5595 0.5741 0.071 Uiso calc 1
H H8C 0.4328 0.7132 0.6188 0.071 Uiso calc 1
C C9 0.6157(8) 0.3958(6) 0.7636(6) 0.0628(17) Uani d 1
H H9A 0.6616 0.3620 0.8404 0.094 Uiso calc 1
H H9B 0.6997 0.3549 0.7078 0.094 Uiso calc 1
H H9C 0.5280 0.3662 0.7506 0.094 Uiso calc 1
C C10 0.4167(7) 0.6215(7) 0.8414(5) 0.0521(14) Uani d 1
H H10A 0.4652 0.5881 0.9176 0.078 Uiso calc 1
H H10B 0.3312 0.5889 0.8297 0.078 Uiso calc 1
H H10C 0.3709 0.7259 0.8337 0.078 Uiso calc 1
C C11 0.8440(7) 0.7825(5) 0.9934(4) 0.0417(12) Uani d 1
C C12 0.7848(16) 0.7185(11) 1.0935(6) 0.120(4) Uani d 1
H H12A 0.8181 0.7440 1.1647 0.179 Uiso calc 1
H H12B 0.8314 0.6145 1.0913 0.179 Uiso calc 1
H H12C 0.6668 0.7556 1.0891 0.179 Uiso calc 1
C C13 1.0179(11) 0.7550(14) 1.0246(8) 0.131(5) Uani d 1
H H13A 1.0564 0.8086 0.9698 0.197 Uiso calc 1
H H13B 1.0867 0.6529 1.0231 0.197 Uiso calc 1
H H13C 1.0219 0.7858 1.1010 0.197 Uiso calc 1
C C14 0.7440(14) 0.9425(8) 0.9776(7) 0.120(4) Uani d 1
H H14A 0.7639 0.9888 1.0422 0.180 Uiso calc 1
H H14B 0.6292 0.9618 0.9731 0.180 Uiso calc 1
H H14C 0.7745 0.9799 0.9072 0.180 Uiso calc 1
C C15 0.7082(6) 0.7398(5) 0.4135(4) 0.0337(10) Uani d 1
H H15 0.6589 0.6758 0.4298 0.040 Uiso calc 1
C C16 0.6138(6) 0.8798(5) 0.3690(4) 0.0364(11) Uani d 1
C C17 0.6847(6) 0.9723(5) 0.3416(4) 0.0385(12) Uani d 1
H H17 0.6232 1.0657 0.3088 0.046 Uiso calc 1
C C18 0.8501(6) 0.9241(5) 0.3638(4) 0.0386(11) Uani d 1
C C19 0.9385(6) 0.7870(5) 0.4109(4) 0.0359(11) Uani d 1
H H19 1.0502 0.7566 0.4279 0.043 Uiso calc 1
N N1 0.8681(5) 0.6960(4) 0.4330(3) 0.0308(8) Uani d 1
O O1 1.0603(4) 0.5815(3) 0.6234(2) 0.0293(7) Uani d 1
O O2 0.8199(4) 0.5084(3) 0.5896(3) 0.0300(7) Uani d 1
Co Co1 1.0000 0.5000 0.5000 0.0253(2) Uani d 1
Br Br1 0.95517(8) 1.04641(6) 0.32996(7) 0.0669(2) Uani d 1
Br Br2 0.38695(7) 0.94016(6) 0.34839(5) 0.0533(2) Uani d 1

loop_
_atom_site_aniso_label
_atom_site_aniso_U_11
_atom_site_aniso_U_22
_atom_site_aniso_U_33
_atom_site_aniso_U_12
_atom_site_aniso_U_13
_atom_site_aniso_U_23
C1 0.025(2) 0.0266(19) 0.027(2) -0.0093(17) -0.0039(18) -0.0005(16)
C2 0.026(2) 0.0235(19) 0.032(2) -0.0102(17) -0.0004(18) 0.0020(16)
C3 0.029(3) 0.030(2) 0.037(2) -0.0123(18) -0.001(2) 0.0013(18)
C4 0.028(3) 0.040(2) 0.036(2) -0.0117(19) 0.004(2) -0.0050(19)
C5 0.036(3) 0.030(2) 0.035(2) -0.0133(19) -0.001(2) -0.0023(18)
C6 0.029(3) 0.036(2) 0.035(2) -0.0161(19) -0.0075(19) -0.0009(18)
C7 0.026(3) 0.043(3) 0.047(3) -0.016(2) 0.002(2) 0.000(2)
C8 0.032(3) 0.057(3) 0.057(3) -0.022(2) 0.003(2) -0.014(2)
C9 0.048(4) 0.048(3) 0.101(5) -0.030(3) 0.006(3) 0.003(3)
C10 0.034(3) 0.076(4) 0.053(3) -0.029(3) 0.005(3) -0.008(3)
C11 0.041(3) 0.044(3) 0.039(3) -0.016(2) -0.002(2) -0.008(2)
C12 0.240(13) 0.139(8) 0.039(4) -0.136(9) 0.014(5) -0.022(4)
C13 0.066(6) 0.238(12) 0.097(6) -0.056(7) 0.007(5) -0.112(7)
C14 0.184(11) 0.059(5) 0.083(5) -0.013(6) -0.032(6) -0.037(4)
C15 0.034(3) 0.036(2) 0.034(2) -0.019(2) -0.002(2) -0.0024(18)
C16 0.034(3) 0.041(3) 0.035(2) -0.016(2) -0.004(2) -0.0020(19)
C17 0.037(3) 0.034(2) 0.043(3) -0.014(2) -0.002(2) 0.000(2)
C18 0.039(3) 0.032(2) 0.049(3) -0.018(2) 0.003(2) -0.005(2)
C19 0.026(2) 0.035(2) 0.047(3) -0.0128(19) 0.000(2) -0.0014(19)
N1 0.027(2) 0.0350(19) 0.0339(19) -0.0155(16) 0.0016(16) -0.0053(15)
O1 0.0222(16) 0.0358(15) 0.0343(16) -0.0159(12) -0.0011(13) -0.0052(12)
O2 0.0242(16) 0.0306(15) 0.0384(16) -0.0143(12) 0.0000(13) -0.0050(12)
Co1 0.0212(4) 0.0262(4) 0.0305(4) -0.0117(3) 0.0004(3) -0.0029(3)
Br1 0.0442(4) 0.0422(3) 0.1184(6) -0.0256(3) -0.0102(3) 0.0220(3)
Br2 0.0306(3) 0.0561(3) 0.0701(4) -0.0155(2) -0.0134(3) 0.0023(3)

loop_
_atom_type_symbol
_atom_type_description
_atom_type_scat_dispersion_real
_atom_type_scat_dispersion_imag
_atom_type_scat_source
C C 0.0015 0.0009 'International Tables Vol C Tables 4.2.6.8 and 6.1.1.4'
H H 0.0000 0.0000 'International Tables Vol C Tables 4.2.6.8 and 6.1.1.4'
N N 0.0030 0.0019 'International Tables Vol C Tables 4.2.6.8 and 6.1.1.4'
O O 0.0056 0.0036 'International Tables Vol C Tables 4.2.6.8 and 6.1.1.4'
Co Co 0.3050 0.6296 'International Tables Vol C Tables 4.2.6.8 and 6.1.1.4'
Br Br 0.1811 1.6452 'International Tables Vol C Tables 4.2.6.8 and 6.1.1.4'

loop_
_geom_angle_atom_site_label_1
_geom_angle_atom_site_label_2
_geom_angle_atom_site_label_3
_geom_angle_site_symmetry_1
_geom_angle_site_symmetry_3
_geom_angle
O1 C1 C6 . . 121.8(4)
O1 C1 C2 . . 117.0(4)
C6 C1 C2 . . 121.1(4)
O2 C2 C1 . . 116.0(3)
O2 C2 C3 . . 123.5(4)
C1 C2 C3 . . 120.5(4)
C4 C3 C2 . . 115.7(4)
C4 C3 C7 . . 122.6(4)
C2 C3 C7 . . 121.6(4)
C3 C4 C5 . . 124.4(4)
C6 C5 C4 . . 119.1(4)
C6 C5 C11 . . 120.9(5)
C4 C5 C11 . . 119.9(4)
C5 C6 C1 . . 119.1(5)
C3 C7 C8 . . 111.8(4)
C3 C7 C9 . . 109.9(4)
C8 C7 C9 . . 108.0(5)
C3 C7 C10 . . 111.9(4)
C8 C7 C10 . . 107.1(4)
C9 C7 C10 . . 108.0(4)
C12 C11 C14 . . 110.6(7)
C12 C11 C13 . . 105.6(7)
C14 C11 C13 . . 108.9(8)
C12 C11 C5 . . 110.7(5)
C14 C11 C5 . . 109.5(5)
C13 C11 C5 . . 111.4(4)
N1 C15 C16 . . 120.5(5)
C17 C16 C15 . . 120.3(5)
C17 C16 Br2 . . 120.4(4)
C15 C16 Br2 . . 119.3(4)
C16 C17 C18 . . 117.7(4)
C19 C18 C17 . . 120.4(5)
C19 C18 Br1 . . 119.5(4)
C17 C18 Br1 . . 120.0(4)
N1 C19 C18 . . 120.9(5)
C15 N1 C19 . . 120.0(4)
C15 N1 Co1 . . 120.4(3)
C19 N1 Co1 . . 119.5(3)
C1 O1 Co1 . . 109.8(3)
C2 O2 Co1 . . 110.3(3)
O1 Co1 O1 2_766 . 180.00(17)
O1 Co1 O2 2_766 . 93.45(13)
O1 Co1 O2 . . 86.54(13)
O1 Co1 O2 2_766 2_766 86.54(13)
O1 Co1 O2 . 2_766 93.46(13)
O2 Co1 O2 . 2_766 180.0
O1 Co1 N1 2_766 . 91.00(14)
O1 Co1 N1 . . 89.00(14)
O2 Co1 N1 . . 89.60(13)
O2 Co1 N1 2_766 . 90.40(13)
O1 Co1 N1 2_766 2_766 89.00(14)
O1 Co1 N1 . 2_766 91.00(14)
O2 Co1 N1 . 2_766 90.40(13)
O2 Co1 N1 2_766 2_766 89.60(13)
N1 Co1 N1 . 2_766 180.0

loop_
_geom_bond_atom_site_label_1
_geom_bond_atom_site_label_2
_geom_bond_site_symmetry_2
_geom_bond_distance
C1 O1 . 1.330(5)
C1 C6 . 1.401(6)
C1 C2 . 1.417(7)
C2 O2 . 1.329(5)
C2 C3 . 1.428(6)
C3 C4 . 1.394(7)
C3 C7 . 1.522(7)
C4 C5 . 1.403(7)
C5 C6 . 1.387(6)
C5 C11 . 1.550(7)
C7 C8 . 1.529(8)
C7 C9 . 1.532(7)
C7 C10 . 1.545(6)
C11 C12 . 1.505(9)
C11 C14 . 1.505(8)
C11 C13 . 1.514(10)
C15 N1 . 1.335(6)
C15 C16 . 1.394(6)
C16 C17 . 1.364(7)
C16 Br2 . 1.886(5)
C17 C18 . 1.381(7)
C18 C19 . 1.373(6)
C18 Br1 . 1.877(5)
C19 N1 . 1.337(6)
N1 Co1 . 1.970(4)
O1 Co1 . 1.896(3)
O2 Co1 . 1.901(3)
Co1 O1 2_766 1.896(3)
Co1 O2 2_766 1.901(3)
Co1 N1 2_766 1.970(4)

loop_
_geom_torsion_atom_site_label_1
_geom_torsion_atom_site_label_2
_geom_torsion_atom_site_label_3
_geom_torsion_atom_site_label_4
_geom_torsion_site_symmetry_4
_geom_torsion
O1 C1 C2 O2 . 0.3(5)
C6 C1 C2 O2 . -177.8(4)
O1 C1 C2 C3 . -179.7(3)
C6 C1 C2 C3 . 2.2(6)
O2 C2 C3 C4 . 178.9(4)
C1 C2 C3 C4 . -1.1(6)
O2 C2 C3 C7 . 3.0(6)
C1 C2 C3 C7 . -177.0(4)
C2 C3 C4 C5 . -1.0(6)
C7 C3 C4 C5 . 174.8(4)
C3 C4 C5 C6 . 2.2(7)
C3 C4 C5 C11 . -177.7(4)
C4 C5 C6 C1 . -1.1(6)
C11 C5 C6 C1 . 178.8(4)
O1 C1 C6 C5 . -179.0(4)
C2 C1 C6 C5 . -1.0(6)
C4 C3 C7 C8 . 130.5(5)
C2 C3 C7 C8 . -53.9(5)
C4 C3 C7 C9 . -109.6(5)
C2 C3 C7 C9 . 66.0(6)
C4 C3 C7 C10 . 10.4(6)
C2 C3 C7 C10 . -174.1(4)
C6 C5 C11 C12 . -141.2(7)
C4 C5 C11 C12 . 38.7(8)
C6 C5 C11 C14 . 96.6(7)
C4 C5 C11 C14 . -83.5(7)
C6 C5 C11 C13 . -23.9(8)
C4 C5 C11 C13 . 155.9(7)
N1 C15 C16 C17 . 2.0(7)
N1 C15 C16 Br2 . -177.5(3)
C15 C16 C17 C18 . -2.5(7)
Br2 C16 C17 C18 . 176.9(4)
C16 C17 C18 C19 . 0.6(7)
C16 C17 C18 Br1 . -179.3(3)
C17 C18 C19 N1 . 2.1(7)
Br1 C18 C19 N1 . -178.1(3)
C16 C15 N1 C19 . 0.6(6)
C16 C15 N1 Co1 . 178.2(3)
C18 C19 N1 C15 . -2.6(7)
C18 C19 N1 Co1 . 179.8(3)
C6 C1 O1 Co1 . -177.7(3)
C2 C1 O1 Co1 . 4.3(4)
C1 C2 O2 Co1 . -4.6(4)
C3 C2 O2 Co1 . 175.3(3)
C1 O1 Co1 O2 . -5.4(3)
C1 O1 Co1 O2 2_766 174.6(3)
C1 O1 Co1 N1 . 84.3(3)
C1 O1 Co1 N1 2_766 -95.7(3)

_cod_database_fobs_code 2108070
